data_4021846
loop_
_publ_author_name
'Emma L. Pearson'
'Laurence C. H. Kwan'
'Craig I. Turner'
'Garth A. Jones'
'Anthony C. Willis'
'Michael N. Paddon-Row'
'Michael S. Sherburn'

_publ_contact_author_address
;
Research School of Chemistry,
Australian National University,
Canberra, ACT 0200, Australia
;
_publ_contact_author_email ' sherburn@rsc.anu.edu.au '
_publ_contact_author_fax ' 61 2 6125 8114 '
_publ_contact_author_name ' Michael S. Sherburn '
_publ_contact_author_phone ' 61 2 6125 4988 '
_publ_section_title
;
 Intramolecular Diels-Alder Reactions of Ester Linked 1,3,9-Decatrienes:
 Cis/Trans Selectivity in Thermal and Lewis Acid Promoted Reactions
 of Ethylene-Tethered and Benzo-Tethered Systems
;
_journal_name_full 'Journal of Organic Chemistry'
_journal_page_first 6099
_journal_page_last 6109
_journal_paper_doi 10.1021/jo0607818
_journal_volume 71
_journal_year 2006
_chemical_compound_source
;
?
;
_chemical_formula_moiety ' C14 H14 O2 '
_chemical_formula_sum 'C14 H14 O2'
_chemical_formula_weight 214.26
_chemical_name_systematic
; 
? 
;
_space_group_IT_number 2
_symmetry_cell_setting triclinic
_symmetry_space_group_name_Hall '-P 1'
_symmetry_space_group_name_H-M 'P -1'
_atom_sites_solution_hydrogens geom
_atom_sites_solution_primary direct
_audit_creation_date 05-13-05
_audit_creation_method CRYSTALS_ver_12-03-99
_audit_update_record
;
2005-05-13 - Report on  C14 H14 O2 
             by Anthony C. Willis
             for Craig Turner and Mick Sherburn
2005-05-13 - passes checkcif tests with minor warnings
;
_cell_angle_alpha 90.472(2)
_cell_angle_beta 103.348(3)
_cell_angle_gamma 103.337(3)
_cell_formula_units_Z 2
_cell_length_a 5.1908(2)
_cell_length_b 10.1089(5)
_cell_length_c 11.0009(6)
_cell_measurement_reflns_used 9936
_cell_measurement_temperature 200
_cell_measurement_theta_max 27
_cell_measurement_theta_min 3
_cell_volume 545.36(5)
_computing_cell_refinement
; 
 Denzo/Scalepack (Otwinowski & Minor, 1996) 
;
_computing_data_collection
; 
 COLLECT (Nonius BV, 1997) 
;
_computing_data_reduction
; 
 Denzo/Scalepack (Otwinowski & Minor, 1996) 
;
_computing_molecular_graphics
; 
ORTEP-II (Johnson 1976) in teXsan (MSC, 1992-1997)
;
_computing_publication_material
; 
 CRYSTALS (Watkin et al 2003) 
;
_computing_structure_refinement
; 
 CRYSTALS (Watkin et al 2003) 
;
_computing_structure_solution
; 
 SIR92 (Altomare et al, 1994) 
;
_diffrn_ambient_temperature 200
_diffrn_measured_fraction_theta_full 0.97
_diffrn_measured_fraction_theta_max 0.969
_diffrn_measurement_device_type
; 
Nonius Kappa CCD 
;
_diffrn_measurement_method ' \f and \w scans with CCD '
_diffrn_radiation_monochromator graphite
_diffrn_radiation_type 'Mo K\a'
_diffrn_radiation_wavelength 0.71073
_diffrn_reflns_av_R_equivalents 0.07
_diffrn_reflns_limit_h_max 6
_diffrn_reflns_limit_h_min -6
_diffrn_reflns_limit_k_max 13
_diffrn_reflns_limit_k_min -13
_diffrn_reflns_limit_l_max 14
_diffrn_reflns_limit_l_min -14
_diffrn_reflns_number 9525
_diffrn_reflns_theta_full 27.5
_diffrn_reflns_theta_max 27.5
_diffrn_reflns_theta_min 2.908
_diffrn_standards_decay_% 0.00
_diffrn_standards_interval_count 0
_diffrn_standards_interval_time 0
_diffrn_standards_number 0
_exptl_absorpt_coefficient_mu 0.086
_exptl_absorpt_correction_T_max 0.985
_exptl_absorpt_correction_T_min 0.965
_exptl_absorpt_correction_type integration
_exptl_absorpt_process_details
;
via Gaussian method (Coppens, 1970) implemented in maXus (2000)
;
_exptl_crystal_colour ' colourless '
_exptl_crystal_density_diffrn 1.305
_exptl_crystal_density_meas ?
_exptl_crystal_description ' block '
_exptl_crystal_F_000 228
_exptl_crystal_size_max 0.55
_exptl_crystal_size_mid 0.41
_exptl_crystal_size_min 0.27
_refine_diff_density_max 0.21
_refine_diff_density_min -0.12
_refine_ls_extinction_method None
_refine_ls_goodness_of_fit_ref 1.1143
_refine_ls_hydrogen_treatment refxyz
_refine_ls_matrix_type full
_refine_ls_number_parameters 187
_refine_ls_number_reflns 1975
_refine_ls_number_restraints 0
_refine_ls_R_factor_all 0.0377
_refine_ls_R_factor_gt 0.0358
_refine_ls_shift/su_max 0.000314
_refine_ls_structure_factor_coef F
_refine_ls_weighting_details
;
 Method, part 1, Chebychev polynomial, (Watkin, 1994, Prince, 1982) 
 [weight] = 1.0/[A~0~*T~0~(x)+A~1~*T~1~(x) ... +A~n-1~]*T~n-1~(x)] 
 where A~i~ are the Chebychev coefficients listed below and x= Fcalc/Fmax 
 Method = Robust Weighting (Prince, 1982) 
 W = [weight] * [1-(deltaF/6*sigmaF)^2^]^2^ 
 A~i~ are: 
 0.924 -0.0555 0.412 
;
_refine_ls_weighting_scheme calc
_refine_ls_wR_factor_all 0.0412
_refine_ls_wR_factor_gt 0.0397
_refine_ls_wR_factor_ref 0.0397
_reflns_limit_h_max 6
_reflns_limit_h_min -6
_reflns_limit_k_max 13
_reflns_limit_k_min -13
_reflns_limit_l_max 14
_reflns_limit_l_min 0
_reflns_number_gt 1975
_reflns_number_total 2435
_reflns_threshold_expression I>3.00u(I)
_cod_data_source_file jo0607818si20060413_123346.cif
_cod_depositor_comments
;
The following automatic conversions were performed:
'_symmetry_cell_setting' value 'Triclinic' changed to 'triclinic'
according to '/home/saulius/struct/CIF-dictionaries/cif_core.dic'
dictionary named 'cif_core.dic' version 2.4.1 from 2010-06-29.

Automatic conversion script
Id: cif_fix_enum 1527 2010-12-29 10:47:43Z saulius 
;
_cod_original_sg_symbol_H-M 'P -1 '
_cod_original_formula_sum ' C14 H14 O2 '
_cod_database_code 4021846

loop_
_symmetry_equiv_pos_as_xyz
x,y,z
-x,-y,-z

loop_
_atom_site_label
_atom_site_type_symbol
_atom_site_fract_x
_atom_site_fract_y
_atom_site_fract_z
_atom_site_U_iso_or_equiv
_atom_site_occupancy
_atom_site_adp_type
O1 O 0.28522(14) 0.13996(8) 0.60976(7) 0.0375 1.0000 Uani
O2 O 0.27529(15) 0.11192(8) 0.80551(8) 0.0408 1.0000 Uani
C1 C 0.6900(2) 0.45266(10) 0.71634(11) 0.0361 1.0000 Uani
C2 C 0.79230(18) 0.33084(10) 0.68368(10) 0.0298 1.0000 Uani
C3 C 0.67747(19) 0.27769(10) 0.54959(9) 0.0308 1.0000 Uani
C4 C 0.8102(2) 0.31479(11) 0.45419(11) 0.0379 1.0000 Uani
C5 C 0.6939(3) 0.26131(12) 0.33224(11) 0.0445 1.0000 Uani
C6 C 0.4422(3) 0.16850(12) 0.30416(11) 0.0449 1.0000 Uani
C7 C 0.3074(2) 0.12793(12) 0.39758(11) 0.0411 1.0000 Uani
C8 C 0.4286(2) 0.18265(10) 0.51869(10) 0.0325 1.0000 Uani
C9 C 0.41429(19) 0.15353(10) 0.73417(10) 0.0305 1.0000 Uani
C10 C 0.71838(18) 0.21689(9) 0.76981(9) 0.0281 1.0000 Uani
C11 C 0.8217(2) 0.27316(10) 0.90663(10) 0.0323 1.0000 Uani
C12 C 0.6712(2) 0.38039(11) 0.93158(10) 0.0352 1.0000 Uani
C13 C 0.6339(2) 0.47244(11) 0.82596(11) 0.0384 1.0000 Uani
C14 C 0.8203(3) 0.16548(14) 1.00239(12) 0.0469 1.0000 Uani
H11 H 0.662(3) 0.5193(13) 0.6503(13) 0.0432 1.0000 Uiso
H21 H 0.991(3) 0.3582(12) 0.6997(11) 0.0357 1.0000 Uiso
H41 H 0.990(3) 0.3806(14) 0.4757(13) 0.0471 1.0000 Uiso
H51 H 0.793(3) 0.2898(15) 0.2662(14) 0.0570 1.0000 Uiso
H61 H 0.359(3) 0.1287(15) 0.2172(14) 0.0543 1.0000 Uiso
H71 H 0.132(3) 0.0613(14) 0.3816(13) 0.0473 1.0000 Uiso
H101 H 0.805(2) 0.1445(12) 0.7567(11) 0.0342 1.0000 Uiso
H111 H 1.014(3) 0.3218(13) 0.9137(11) 0.0387 1.0000 Uiso
H121 H 0.773(3) 0.4357(13) 1.0121(12) 0.0428 1.0000 Uiso
H122 H 0.485(3) 0.3331(13) 0.9466(12) 0.0428 1.0000 Uiso
H131 H 0.569(3) 0.5528(15) 0.8407(13) 0.0473 1.0000 Uiso
H141 H 0.919(3) 0.2075(16) 1.0888(15) 0.0575 1.0000 Uiso
H142 H 0.919(3) 0.0990(16) 0.9822(14) 0.0575 1.0000 Uiso
H143 H 0.632(3) 0.1178(16) 1.0055(14) 0.0575 1.0000 Uiso

loop_
_atom_site_aniso_label
_atom_site_aniso_U_11
_atom_site_aniso_U_22
_atom_site_aniso_U_33
_atom_site_aniso_U_23
_atom_site_aniso_U_13
_atom_site_aniso_U_12
O1 0.0232(3) 0.0438(4) 0.0398(4) 0.0004(3) 0.0048(3) 0.0000(3)
O2 0.0288(4) 0.0455(4) 0.0476(5) 0.0045(3) 0.0146(3) 0.0022(3)
C1 0.0374(5) 0.0265(5) 0.0444(6) 0.0001(4) 0.0122(4) 0.0052(4)
C2 0.0222(4) 0.0290(5) 0.0376(5) -0.0026(4) 0.0103(4) 0.0022(3)
C3 0.0292(5) 0.0286(5) 0.0359(5) -0.0003(4) 0.0088(4) 0.0087(4)
C4 0.0397(6) 0.0354(5) 0.0422(6) 0.0013(4) 0.0166(5) 0.0093(4)
C5 0.0570(7) 0.0443(6) 0.0402(6) 0.0041(5) 0.0190(5) 0.0205(5)
C6 0.0555(7) 0.0445(6) 0.0353(6) -0.0036(5) 0.0036(5) 0.0209(5)
C7 0.0377(6) 0.0387(6) 0.0420(6) -0.0044(5) -0.0001(5) 0.0092(4)
C8 0.0277(5) 0.0330(5) 0.0367(5) 0.0006(4) 0.0065(4) 0.0085(4)
C9 0.0244(4) 0.0277(4) 0.0387(5) -0.0004(4) 0.0072(4) 0.0053(3)
C10 0.0210(4) 0.0282(4) 0.0358(5) -0.0016(4) 0.0075(3) 0.0067(3)
C11 0.0244(4) 0.0362(5) 0.0361(5) -0.0026(4) 0.0065(4) 0.0076(4)
C12 0.0322(5) 0.0361(5) 0.0389(6) -0.0055(4) 0.0125(4) 0.0075(4)
C13 0.0396(6) 0.0306(5) 0.0480(6) -0.0039(4) 0.0145(5) 0.0106(4)
C14 0.0540(7) 0.0508(7) 0.0384(6) 0.0043(5) 0.0075(5) 0.0214(6)

loop_
_atom_type_symbol
_atom_type_scat_dispersion_real
_atom_type_scat_dispersion_imag
_atom_type_scat_Cromer_Mann_a1
_atom_type_scat_Cromer_Mann_b1
_atom_type_scat_Cromer_Mann_a2
_atom_type_scat_Cromer_Mann_b2
_atom_type_scat_Cromer_Mann_a3
_atom_type_scat_Cromer_Mann_b3
_atom_type_scat_Cromer_Mann_a4
_atom_type_scat_Cromer_Mann_b4
_atom_type_scat_Cromer_Mann_c
_atom_type_scat_source
'C   ' 0.0033 0.0016 2.3100 20.8439 1.0200 10.2075 1.5886 0.5687 0.8650 51.6512 0.2156 International_Tables_Vol_IV_Table_2.2B
'H   ' 0.0000 0.0000 0.4930 10.5109 0.3229 26.1257 0.1402 3.1424 0.0408 57.7998 0.0030 International_Tables_Vol_IV_Table_2.2B
'O   ' 0.0106 0.0060 3.0485 13.2771 2.2868 5.7011 1.5463 0.3239 0.8670 32.9089 0.2508 International_Tables_Vol_IV_Table_2.2B

loop_
_exptl_crystal_face_index_h
_exptl_crystal_face_index_k
_exptl_crystal_face_index_l
_exptl_crystal_face_perp_dist
0 1 0 0.130
0 -1 0 0.140
0 0 1 0.160
-2 1 2 0.299
2 -1 -2 0.275
2 -1 4 0.126
-1 -3 -7 0.180

loop_
_geom_angle_atom_site_label_1
_geom_angle_atom_site_label_2
_geom_angle_atom_site_label_3
_geom_angle
_geom_angle_publ_flag
C8 O1 C9 121.14(8) yes
C2 C1 C13 123.04(10) yes
C2 C1 H11 117.3(8) no
C13 C1 H11 119.7(8) no
C1 C2 C3 112.87(8) yes
C1 C2 C10 109.15(8) yes
C3 C2 C10 109.43(8) yes
C1 C2 H21 108.4(7) no
C3 C2 H21 109.0(7) no
C10 C2 H21 107.9(7) no
C2 C3 C4 123.83(9) yes
C2 C3 C8 118.55(9) yes
C4 C3 C8 117.59(10) yes
C3 C4 C5 121.03(11) yes
C3 C4 H41 118.2(8) no
C5 C4 H41 120.8(8) no
C4 C5 C6 119.85(11) yes
C4 C5 H51 119.2(9) no
C6 C5 H51 120.9(9) no
C5 C6 C7 120.41(11) yes
C5 C6 H61 120.3(8) no
C7 C6 H61 119.3(8) no
C6 C7 C8 118.54(11) yes
C6 C7 H71 122.7(8) no
C8 C7 H71 118.8(8) no
O1 C8 C3 120.71(9) yes
O1 C8 C7 116.72(9) yes
C3 C8 C7 122.55(10) yes
O1 C9 O2 116.45(9) yes
O1 C9 C10 117.75(8) yes
O2 C9 C10 125.79(10) yes
C2 C10 C9 110.32(8) yes
C2 C10 C11 109.47(8) yes
C9 C10 C11 112.99(8) yes
C2 C10 H101 108.8(7) no
C9 C10 H101 105.9(7) no
C11 C10 H101 109.2(7) no
C10 C11 C12 109.98(8) yes
C10 C11 C14 114.82(9) yes
C12 C11 C14 112.63(9) yes
C10 C11 H111 104.4(7) no
C12 C11 H111 106.7(7) no
C14 C11 H111 107.6(7) no
C11 C12 C13 112.20(9) yes
C11 C12 H121 109.7(7) no
C13 C12 H121 110.1(7) no
C11 C12 H122 109.6(7) no
C13 C12 H122 109.9(7) no
H121 C12 H122 105.1(10) no
C12 C13 C1 124.16(10) yes
C12 C13 H131 117.0(8) no
C1 C13 H131 118.8(8) no
C11 C14 H141 110.9(8) no
C11 C14 H142 109.5(9) no
H141 C14 H142 106.7(12) no
C11 C14 H143 111.8(9) no
H141 C14 H143 107.7(12) no
H142 C14 H143 110.0(12) no

loop_
_geom_bond_atom_site_label_1
_geom_bond_atom_site_label_2
_geom_bond_distance
_geom_bond_publ_flag
O1 C8 1.3954(13) yes
O1 C9 1.3682(13) yes
O2 C9 1.2001(13) yes
C1 C2 1.5197(14) yes
C1 C13 1.3283(16) yes
C1 H11 1.003(13) no
C2 C3 1.5011(14) yes
C2 C10 1.5342(14) yes
C2 H21 0.977(13) no
C3 C4 1.3920(15) yes
C3 C8 1.3879(14) yes
C4 C5 1.3857(17) yes
C4 H41 0.988(14) no
C5 C6 1.3876(18) yes
C5 H51 0.992(15) no
C6 C7 1.3858(18) yes
C6 H61 0.994(15) no
C7 C8 1.3846(15) yes
C7 H71 0.978(14) no
C9 C10 1.5163(13) yes
C10 C11 1.5327(14) yes
C10 H101 0.971(12) no
C11 C12 1.5315(14) yes
C11 C14 1.5210(16) yes
C11 H111 0.988(13) no
C12 C13 1.5002(16) yes
C12 H121 1.008(13) no
C12 H122 1.025(13) no
C13 H131 0.975(14) no
C14 H141 1.007(16) no
C14 H142 0.987(16) no
C14 H143 0.995(16) no

loop_
_geom_contact_atom_site_label_1
_geom_contact_atom_site_label_2
_geom_contact_distance
_geom_contact_site_symmetry_2
_geom_contact_publ_flag
O1 C4 3.499(1) 1_455 no
O1 C7 3.583(1) 2_556 no
O2 C10 3.246(1) 1_455 no
O2 C11 3.520(2) 1_455 no
O2 C14 3.538(2) 2_657 no
C6 C9 3.546(2) 2_656 no

loop_
_geom_torsion_atom_site_label_1
_geom_torsion_atom_site_label_2
_geom_torsion_atom_site_label_3
_geom_torsion_atom_site_label_4
_geom_torsion
_geom_torsion_publ_flag
O1 C8 C3 C2 1.5(2) no
O1 C8 C3 C4 179.5(1) no
O1 C8 C7 C6 179.5(1) no
O1 C9 C10 C2 36.6(1) no
O1 C9 C10 C11 159.55(9) no
O2 C9 O1 C8 -178.8(1) no
O2 C9 C10 C2 -144.5(1) no
O2 C9 C10 C11 -21.6(2) no
C1 C2 C3 C4 95.3(1) no
C1 C2 C3 C8 -86.9(1) no
C1 C2 C10 C9 72.0(1) no
C1 C2 C10 C11 -52.9(1) no
C1 C13 C12 C11 8.7(1) no
C2 C1 C13 C12 1.8(1) no
C2 C3 C4 C5 179.6(1) no
C2 C3 C8 C7 -179.9(1) no
C2 C10 C11 C12 65.0(1) no
C2 C10 C11 C14 -166.7(1) no
C3 C2 C1 C13 142.67(9) no
C3 C2 C10 C9 -51.9(1) no
C3 C2 C10 C11 -176.86(9) no
C3 C4 C5 C6 -0.5(2) no
C3 C8 O1 C9 -21.2(2) no
C3 C8 C7 C6 0.9(2) no
C4 C3 C2 C10 -143.0(1) no
C4 C3 C8 C7 -1.9(2) no
C4 C5 C6 C7 -0.6(2) no
C5 C4 C3 C8 1.7(2) no
C5 C6 C7 C8 0.4(2) no
C7 C8 O1 C9 160.2(1) no
C8 O1 C9 C10 0.2(1) no
C8 C3 C2 C10 34.9(1) no
C9 C10 C11 C12 -58.3(1) no
C9 C10 C11 C14 69.9(1) no
C10 C2 C1 C13 20.8(1) no
C10 C11 C12 C13 -41.2(1) no
C13 C12 C11 C14 -170.68(8) no
